data_1555506
loop_
_publ_author_name
'Kakde, Badrinath N.'
'Kumar, Nivesh'
'Mondal, Pradip Kumar'
'Bisai, Alakesh'

_publ_section_title
;
 Approach to Merosesquiterpenes via Lewis Acid Catalyzed Nazarov-Type
 Cyclization: Total Synthesis of Akaol A.
;
_journal_issue 8
_journal_name_full 'Organic letters'
_journal_page_first 1752
_journal_page_last 1755
_journal_paper_doi 10.1021/acs.orglett.6b00446
_journal_volume 18
_journal_year 2016
_chemical_absolute_configuration unk
_chemical_formula_sum 'C13 H18 O1.5'
_chemical_formula_weight 198.27
_space_group_crystal_system monoclinic
_space_group_IT_number 4
_space_group_name_Hall 'P 2yb'
_space_group_name_H-M_alt 'P 1 21 1'
_atom_sites_solution_hydrogens geom
_audit_creation_method SHELXL-2014/7
_cell_angle_alpha 90
_cell_angle_beta 97.986(2)
_cell_angle_gamma 90
_cell_formula_units_Z 4
_cell_length_a 10.2913(7)
_cell_length_b 7.9908(4)
_cell_length_c 13.7239(9)
_cell_measurement_reflns_used 3195
_cell_measurement_temperature 243(2)
_cell_measurement_theta_max 27.02
_cell_measurement_theta_min 2.33
_cell_volume 1117.65(12)
_computing_structure_refinement 'SHELXL-2014/7 (Sheldrick, 2014)'
_diffrn_ambient_temperature 243(2)
_diffrn_measured_fraction_theta_full 0.986
_diffrn_measured_fraction_theta_max 0.983
_diffrn_measurement_device_type 'Bruker APEX-II CCD'
_diffrn_measurement_method '\f and \w scans'
_diffrn_radiation_type MoK\a
_diffrn_radiation_wavelength 0.71073
_diffrn_reflns_av_R_equivalents 0.0318
_diffrn_reflns_av_unetI/netI 0.0529
_diffrn_reflns_Laue_measured_fraction_full 0.986
_diffrn_reflns_Laue_measured_fraction_max 0.983
_diffrn_reflns_limit_h_max 13
_diffrn_reflns_limit_h_min -12
_diffrn_reflns_limit_k_max 10
_diffrn_reflns_limit_k_min -10
_diffrn_reflns_limit_l_max 15
_diffrn_reflns_limit_l_min -18
_diffrn_reflns_number 9125
_diffrn_reflns_point_group_measured_fraction_full 0.965
_diffrn_reflns_point_group_measured_fraction_max 0.934
_diffrn_reflns_theta_full 25.242
_diffrn_reflns_theta_max 28.280
_diffrn_reflns_theta_min 2.659
_exptl_absorpt_coefficient_mu 0.075
_exptl_absorpt_correction_T_max 0.7460
_exptl_absorpt_correction_T_min 0.6365
_exptl_absorpt_correction_type multi-scan
_exptl_absorpt_process_details 'SADABS 2014/4'
_exptl_crystal_colour colourless
_exptl_crystal_density_diffrn 1.178
_exptl_crystal_description Plate
_exptl_crystal_F_000 432
_exptl_crystal_size_max 0.290
_exptl_crystal_size_mid 0.140
_exptl_crystal_size_min 0.050
_refine_diff_density_max 0.341
_refine_diff_density_min -0.221
_refine_diff_density_rms 0.037
_refine_ls_abs_structure_details
;
 Flack x determined using 1221 quotients [(I+)-(I-)]/[(I+)+(I-)]
 (Parsons, Flack and Wagner, Acta Cryst. B69 (2013) 249-259).
;
_refine_ls_extinction_method none
_refine_ls_goodness_of_fit_ref 1.020
_refine_ls_hydrogen_treatment constr
_refine_ls_matrix_type full
_refine_ls_number_parameters 262
_refine_ls_number_reflns 5201
_refine_ls_number_restraints 1
_refine_ls_restrained_S_all 1.020
_refine_ls_R_factor_all 0.1011
_refine_ls_R_factor_gt 0.0666
_refine_ls_shift/su_max 0.000
_refine_ls_shift/su_mean 0.000
_refine_ls_structure_factor_coef Fsqd
_refine_ls_weighting_details 'w=1/[\s^2^(Fo^2^)+(0.0656P)^2^+0.4252P] where P=(Fo^2^+2Fc^2^)/3'
_refine_ls_weighting_scheme calc
_refine_ls_wR_factor_gt 0.1499
_refine_ls_wR_factor_ref 0.1689
_reflns_Friedel_coverage 0.775
_reflns_Friedel_fraction_full 0.940
_reflns_Friedel_fraction_max 0.877
_reflns_number_gt 3623
_reflns_number_total 5201
_reflns_threshold_expression 'I > 2\s(I)'
_cod_data_source_file ol6b00446_si_002.cif
_cod_data_source_block shelx
_cod_original_sg_symbol_H-M 'P 21'
_cod_original_formula_sum 'C13 H18 O1.50'
_cod_database_code 1555506
_shelx_shelxl_version_number 2014/7
_shelx_space_group_comment
;
The symmetry employed for this shelxl refinement is uniquely defined
by the following loop, which should always be used as a source of
symmetry information in preference to the above space-group names.
They are only intended as comments.
;
_shelx_estimated_absorpt_t_min 0.979
_shelx_estimated_absorpt_t_max 0.996

loop_
_space_group_symop_operation_xyz
'x, y, z'
'-x, y+1/2, -z'

loop_
_atom_site_label
_atom_site_type_symbol
_atom_site_fract_x
_atom_site_fract_y
_atom_site_fract_z
_atom_site_U_iso_or_equiv
_atom_site_adp_type
_atom_site_occupancy
_atom_site_site_symmetry_order
_atom_site_calc_flag
_atom_site_refinement_flags_posn
_atom_site_refinement_flags_adp
O1 O 0.5700(4) 0.8651(5) 0.8757(3) 0.0886(11) Uani 1 1 d . .
C3 C 0.5931(3) 0.3587(4) 0.7177(3) 0.0429(8) Uani 1 1 d . .
C1 C 0.5158(4) 0.5888(5) 0.7993(3) 0.0464(9) Uani 1 1 d . .
C2 C 0.4661(4) 0.3345(5) 0.7262(3) 0.0509(9) Uani 1 1 d . .
H2 H 0.4172 0.2401 0.7022 0.061 Uiso 1 1 calc R U
C5 C 0.7165(3) 0.3854(5) 0.5794(3) 0.0427(8) Uani 1 1 d . .
H5 H 0.6309 0.4250 0.5454 0.051 Uiso 1 1 calc R U
O3 O 0.1861(3) 0.3931(5) 0.7718(3) 0.0963(13) Uani 1 1 d . .
C7 C 0.7456(4) 0.5088(6) 0.8567(3) 0.0613(11) Uani 1 1 d . .
H7A H 0.8265 0.4675 0.8368 0.092 Uiso 1 1 calc R U
H7B H 0.7609 0.6178 0.8873 0.092 Uiso 1 1 calc R U
H7C H 0.7156 0.4316 0.9033 0.092 Uiso 1 1 calc R U
C8 C 0.6402(3) 0.5242(4) 0.7656(2) 0.0410(8) Uani 1 1 d . .
C9 C 0.4138(4) 0.4734(5) 0.7773(3) 0.0488(9) Uani 1 1 d . .
C10 C 0.6795(3) 0.2582(5) 0.6581(3) 0.0444(8) Uani 1 1 d . .
C11 C 0.6882(4) 0.6359(5) 0.6863(3) 0.0478(9) Uani 1 1 d . .
H11A H 0.6124 0.6760 0.6413 0.057 Uiso 1 1 calc R U
H11B H 0.7337 0.7336 0.7179 0.057 Uiso 1 1 calc R U
O2 O 0.3599(5) 0.9093(6) 0.9174(3) 0.1023(14) Uani 1 1 d . .
C12 C 0.7809(3) 0.5422(5) 0.6277(3) 0.0481(9) Uani 1 1 d . .
H12A H 0.8067 0.6162 0.5767 0.058 Uiso 1 1 calc R U
H12B H 0.8604 0.5106 0.6716 0.058 Uiso 1 1 calc R U
C13 C 0.4885(4) 0.7310(5) 0.8473(3) 0.0578(11) Uani 1 1 d . .
C14 C 0.7970(4) 0.1850(6) 0.7273(3) 0.0660(12) Uani 1 1 d . .
H14A H 0.8520 0.1209 0.6890 0.099 Uiso 1 1 calc R U
H14B H 0.8479 0.2754 0.7608 0.099 Uiso 1 1 calc R U
H14C H 0.7650 0.1126 0.7754 0.099 Uiso 1 1 calc R U
C15 C 0.7864(4) 0.3110(5) 0.4958(3) 0.0549(10) Uani 1 1 d . .
C16 C 0.9313(4) 0.2707(7) 0.5275(4) 0.0769(14) Uani 1 1 d . .
H16A H 0.9395 0.1909 0.5813 0.115 Uiso 1 1 calc R U
H16B H 0.9684 0.2233 0.4724 0.115 Uiso 1 1 calc R U
H16C H 0.9781 0.3726 0.5490 0.115 Uiso 1 1 calc R U
C17 C 0.7113(5) 0.1539(6) 0.4549(4) 0.0723(14) Uani 1 1 d . .
H17A H 0.6290 0.1896 0.4157 0.087 Uiso 1 1 calc R U
H17B H 0.7635 0.0970 0.4103 0.087 Uiso 1 1 calc R U
C18 C 0.7786(5) 0.4358(7) 0.4119(3) 0.0771(14) Uani 1 1 d . .
H18A H 0.6876 0.4638 0.3901 0.116 Uiso 1 1 calc R U
H18B H 0.8266 0.5363 0.4343 0.116 Uiso 1 1 calc R U
H18C H 0.8169 0.3870 0.3577 0.116 Uiso 1 1 calc R U
C19 C 0.2887(4) 0.5029(6) 0.8019(3) 0.0632(12) Uani 1 1 d . .
C20 C 0.1107(5) 0.6228(9) 0.9764(4) 0.0900(17) Uani 1 1 d . .
H20A H 0.1793 0.5417 0.9967 0.135 Uiso 1 1 calc R U
H20B H 0.1173 0.7145 1.0231 0.135 Uiso 1 1 calc R U
H20C H 0.0257 0.5694 0.9740 0.135 Uiso 1 1 calc R U
C21 C 0.3622(5) 0.7587(7) 0.8706(3) 0.0722(14) Uani 1 1 d . .
C22 C 0.6791(5) 0.0289(6) 0.5306(4) 0.0776(14) Uani 1 1 d . .
H22A H 0.7605 -0.0188 0.5650 0.093 Uiso 1 1 calc R U
H22B H 0.6267 -0.0624 0.4977 0.093 Uiso 1 1 calc R U
C23 C 0.6024(4) 0.1136(5) 0.6053(4) 0.0625(11) Uani 1 1 d . .
H23A H 0.5189 0.1558 0.5711 0.075 Uiso 1 1 calc R U
H23B H 0.5828 0.0308 0.6539 0.075 Uiso 1 1 calc R U
C24 C 0.0471(5) 0.8026(9) 0.8271(6) 0.116(3) Uani 1 1 d . .
H24A H 0.0799 0.8215 0.7651 0.174 Uiso 1 1 calc R U
H24B H -0.0424 0.7618 0.8144 0.174 Uiso 1 1 calc R U
H24C H 0.0491 0.9069 0.8635 0.174 Uiso 1 1 calc R U
C25 C 0.2583(5) 0.6477(7) 0.8505(3) 0.0708(14) Uani 1 1 d . .
C26 C 0.1892(7) 0.2458(9) 0.8247(6) 0.115(2) Uani 1 1 d . .
H26A H 0.1146 0.1770 0.7990 0.172 Uiso 1 1 calc R U
H26B H 0.2698 0.1860 0.8188 0.172 Uiso 1 1 calc R U
H26C H 0.1854 0.2709 0.8934 0.172 Uiso 1 1 calc R U
C27 C 0.4906(8) 0.9690(8) 0.9276(4) 0.102(2) Uani 1 1 d . .
H27A H 0.5271 0.9716 0.9974 0.123 Uiso 1 1 calc R U
H27B H 0.4912 1.0834 0.9020 0.123 Uiso 1 1 calc R U
C28 C 0.1252(6) 0.6850(13) 0.8818(5) 0.141(4) Uani 1 1 d . .
H28 H 0.0813 0.5880 0.8464 0.169 Uiso 1 1 calc R U

loop_
_atom_site_aniso_label
_atom_site_aniso_U_11
_atom_site_aniso_U_22
_atom_site_aniso_U_33
_atom_site_aniso_U_23
_atom_site_aniso_U_13
_atom_site_aniso_U_12
O1 0.099(3) 0.078(2) 0.095(3) -0.040(2) 0.032(2) -0.003(2)
C3 0.0463(19) 0.0437(19) 0.0397(18) 0.0060(15) 0.0095(15) -0.0006(16)
C1 0.0429(19) 0.061(2) 0.0374(17) 0.0053(17) 0.0131(15) 0.0024(17)
C2 0.044(2) 0.054(2) 0.057(2) 0.0064(18) 0.0156(17) -0.0108(17)
C5 0.0354(17) 0.049(2) 0.0445(19) -0.0009(16) 0.0095(14) 0.0017(16)
O3 0.0450(18) 0.122(3) 0.124(3) 0.041(3) 0.0207(18) -0.013(2)
C7 0.051(2) 0.082(3) 0.049(2) -0.009(2) 0.0007(17) 0.002(2)
C8 0.0394(17) 0.0460(19) 0.0395(17) -0.0015(15) 0.0121(14) -0.0025(15)
C9 0.0432(19) 0.060(2) 0.0457(19) 0.0132(18) 0.0145(15) 0.0024(17)
C10 0.0402(18) 0.0420(18) 0.051(2) -0.0012(16) 0.0062(15) 0.0007(15)
C11 0.051(2) 0.044(2) 0.051(2) -0.0033(17) 0.0204(17) -0.0086(16)
O2 0.114(3) 0.107(3) 0.095(3) -0.021(2) 0.048(2) 0.036(3)
C12 0.0415(19) 0.051(2) 0.055(2) -0.0031(18) 0.0178(16) -0.0061(16)
C13 0.070(3) 0.061(3) 0.046(2) -0.0007(19) 0.023(2) 0.011(2)
C14 0.069(3) 0.069(3) 0.060(3) 0.007(2) 0.008(2) 0.021(2)
C15 0.050(2) 0.068(3) 0.049(2) -0.014(2) 0.0168(17) 0.0036(19)
C16 0.054(2) 0.099(4) 0.082(3) -0.018(3) 0.024(2) 0.013(3)
C17 0.070(3) 0.079(3) 0.070(3) -0.030(3) 0.017(2) 0.004(3)
C18 0.082(3) 0.104(4) 0.052(2) -0.004(3) 0.032(2) 0.003(3)
C19 0.044(2) 0.087(3) 0.062(2) 0.027(2) 0.0219(19) 0.006(2)
C20 0.074(3) 0.132(5) 0.071(3) 0.000(3) 0.038(3) -0.014(3)
C21 0.095(4) 0.084(3) 0.045(2) 0.009(2) 0.035(2) 0.043(3)
C22 0.083(3) 0.059(3) 0.092(4) -0.027(3) 0.016(3) -0.008(3)
C23 0.062(3) 0.048(2) 0.080(3) -0.008(2) 0.020(2) -0.0070(19)
C24 0.057(3) 0.121(5) 0.180(7) 0.053(5) 0.048(4) 0.026(3)
C25 0.056(3) 0.100(4) 0.063(3) 0.029(3) 0.034(2) 0.021(3)
C26 0.088(4) 0.092(4) 0.172(7) 0.016(5) 0.044(4) -0.009(3)
C27 0.164(7) 0.074(4) 0.073(3) -0.021(3) 0.031(4) 0.037(4)
C28 0.091(4) 0.243(9) 0.105(4) 0.084(6) 0.071(4) 0.089(5)

loop_
_atom_type_symbol
_atom_type_description
_atom_type_scat_dispersion_real
_atom_type_scat_dispersion_imag
_atom_type_scat_source
C C 0.0033 0.0016 'International Tables Vol C Tables 4.2.6.8 and 6.1.1.4'
H H 0.0000 0.0000 'International Tables Vol C Tables 4.2.6.8 and 6.1.1.4'
O O 0.0106 0.0060 'International Tables Vol C Tables 4.2.6.8 and 6.1.1.4'

loop_
_geom_angle_atom_site_label_1
_geom_angle_atom_site_label_2
_geom_angle_atom_site_label_3
_geom_angle
C13 O1 C27 103.0(4)
C2 C3 C10 128.4(3)
C2 C3 C8 110.0(3)
C10 C3 C8 121.0(3)
C13 C1 C9 117.1(4)
C13 C1 C8 132.3(4)
C9 C1 C8 110.6(3)
C3 C2 C9 111.2(3)
C3 C2 H2 124.4
C9 C2 H2 124.4
C12 C5 C15 114.7(3)
C12 C5 C10 111.4(3)
C15 C5 C10 116.2(3)
C12 C5 H5 104.3
C15 C5 H5 104.3
C10 C5 H5 104.3
C26 O3 C19 114.9(5)
C8 C7 H7A 109.5
C8 C7 H7B 109.5
H7A C7 H7B 109.5
C8 C7 H7C 109.5
H7A C7 H7C 109.5
H7B C7 H7C 109.5
C1 C8 C3 101.3(3)
C1 C8 C11 112.8(3)
C3 C8 C11 108.2(3)
C1 C8 C7 108.0(3)
C3 C8 C7 115.2(3)
C11 C8 C7 111.1(3)
C19 C9 C1 121.8(4)
C19 C9 C2 131.3(4)
C1 C9 C2 106.9(3)
C3 C10 C23 110.5(3)
C3 C10 C14 109.7(3)
C23 C10 C14 108.4(4)
C3 C10 C5 104.2(3)
C23 C10 C5 108.9(3)
C14 C10 C5 115.1(3)
C12 C11 C8 111.9(3)
C12 C11 H11A 109.2
C8 C11 H11A 109.2
C12 C11 H11B 109.2
C8 C11 H11B 109.2
H11A C11 H11B 107.9
C21 O2 C27 105.4(4)
C5 C12 C11 111.5(3)
C5 C12 H12A 109.3
C11 C12 H12A 109.3
C5 C12 H12B 109.3
C11 C12 H12B 109.3
H12A C12 H12B 108.0
C1 C13 O1 128.7(4)
C1 C13 C21 120.2(4)
O1 C13 C21 111.0(4)
C10 C14 H14A 109.5
C10 C14 H14B 109.5
H14A C14 H14B 109.5
C10 C14 H14C 109.5
H14A C14 H14C 109.5
H14B C14 H14C 109.5
C18 C15 C16 107.5(4)
C18 C15 C17 106.8(4)
C16 C15 C17 110.7(4)
C18 C15 C5 109.1(3)
C16 C15 C5 113.8(3)
C17 C15 C5 108.7(3)
C15 C16 H16A 109.5
C15 C16 H16B 109.5
H16A C16 H16B 109.5
C15 C16 H16C 109.5
H16A C16 H16C 109.5
H16B C16 H16C 109.5
C22 C17 C15 115.8(4)
C22 C17 H17A 108.3
C15 C17 H17A 108.3
C22 C17 H17B 108.3
C15 C17 H17B 108.3
H17A C17 H17B 107.4
C15 C18 H18A 109.5
C15 C18 H18B 109.5
H18A C18 H18B 109.5
C15 C18 H18C 109.5
H18A C18 H18C 109.5
H18B C18 H18C 109.5
O3 C19 C25 117.0(4)
O3 C19 C9 120.7(4)
C25 C19 C9 122.2(4)
C28 C20 H20A 109.5
C28 C20 H20B 109.5
H20A C20 H20B 109.5
C28 C20 H20C 109.5
H20A C20 H20C 109.5
H20B C20 H20C 109.5
O2 C21 C25 126.4(4)
O2 C21 C13 108.9(5)
C25 C21 C13 124.7(4)
C17 C22 C23 110.5(4)
C17 C22 H22A 109.5
C23 C22 H22A 109.5
C17 C22 H22B 109.5
C23 C22 H22B 109.5
H22A C22 H22B 108.1
C10 C23 C22 111.6(3)
C10 C23 H23A 109.3
C22 C23 H23A 109.3
C10 C23 H23B 109.3
C22 C23 H23B 109.3
H23A C23 H23B 108.0
C28 C24 H24A 109.5
C28 C24 H24B 109.5
H24A C24 H24B 109.5
C28 C24 H24C 109.5
H24A C24 H24C 109.5
H24B C24 H24C 109.5
C21 C25 C19 114.1(4)
C21 C25 C28 121.2(6)
C19 C25 C28 124.7(6)
O3 C26 H26A 109.5
O3 C26 H26B 109.5
H26A C26 H26B 109.5
O3 C26 H26C 109.5
H26A C26 H26C 109.5
H26B C26 H26C 109.5
O2 C27 O1 111.0(5)
O2 C27 H27A 109.4
O1 C27 H27A 109.4
O2 C27 H27B 109.4
O1 C27 H27B 109.4
H27A C27 H27B 108.0
C24 C28 C20 127.4(5)
C24 C28 C25 117.2(5)
C20 C28 C25 113.8(5)
C24 C28 H28 94.3
C20 C28 H28 94.3
C25 C28 H28 94.3

loop_
_geom_bond_atom_site_label_1
_geom_bond_atom_site_label_2
_geom_bond_distance
O1 C13 1.382(6)
O1 C27 1.423(6)
C3 C2 1.342(5)
C3 C10 1.518(5)
C3 C8 1.526(5)
C1 C13 1.362(5)
C1 C9 1.398(5)
C1 C8 1.512(5)
C2 C9 1.456(6)
C2 H2 0.9400
C5 C12 1.525(5)
C5 C15 1.555(5)
C5 C10 1.568(5)
C5 H5 0.9900
O3 C26 1.381(7)
O3 C19 1.390(6)
C7 C8 1.542(5)
C7 H7A 0.9700
C7 H7B 0.9700
C7 H7C 0.9700
C8 C11 1.540(5)
C9 C19 1.396(5)
C10 C23 1.527(5)
C10 C14 1.545(5)
C11 C12 1.527(5)
C11 H11A 0.9800
C11 H11B 0.9800
O2 C21 1.366(6)
O2 C27 1.415(8)
C12 H12A 0.9800
C12 H12B 0.9800
C13 C21 1.399(6)
C14 H14A 0.9700
C14 H14B 0.9700
C14 H14C 0.9700
C15 C18 1.516(7)
C15 C16 1.529(6)
C15 C17 1.538(6)
C16 H16A 0.9700
C16 H16B 0.9700
C16 H16C 0.9700
C17 C22 1.511(8)
C17 H17A 0.9800
C17 H17B 0.9800
C18 H18A 0.9700
C18 H18B 0.9700
C18 H18C 0.9700
C19 C25 1.393(7)
C20 C28 1.417(7)
C20 H20A 0.9700
C20 H20B 0.9700
C20 H20C 0.9700
C21 C25 1.387(8)
C22 C23 1.535(6)
C22 H22A 0.9800
C22 H22B 0.9800
C23 H23A 0.9800
C23 H23B 0.9800
C24 C28 1.388(9)
C24 H24A 0.9700
C24 H24B 0.9700
C24 H24C 0.9700
C25 C28 1.520(6)
C26 H26A 0.9700
C26 H26B 0.9700
C26 H26C 0.9700
C27 H27A 0.9800
C27 H27B 0.9800
C28 H28 0.9900

loop_
_geom_torsion_atom_site_label_1
_geom_torsion_atom_site_label_2
_geom_torsion_atom_site_label_3
_geom_torsion_atom_site_label_4
_geom_torsion
C10 C3 C2 C9 -170.9(3)
C8 C3 C2 C9 0.5(4)
C13 C1 C8 C3 -179.8(4)
C9 C1 C8 C3 2.1(4)
C13 C1 C8 C11 -64.4(5)
C9 C1 C8 C11 117.5(3)
C13 C1 C8 C7 58.7(5)
C9 C1 C8 C7 -119.3(3)
C2 C3 C8 C1 -1.5(4)
C10 C3 C8 C1 170.5(3)
C2 C3 C8 C11 -120.3(3)
C10 C3 C8 C11 51.8(4)
C2 C3 C8 C7 114.7(4)
C10 C3 C8 C7 -73.2(4)
C13 C1 C9 C19 1.0(5)
C8 C1 C9 C19 179.4(3)
C13 C1 C9 C2 179.7(3)
C8 C1 C9 C2 -2.0(4)
C3 C2 C9 C19 179.5(4)
C3 C2 C9 C1 1.0(4)
C2 C3 C10 C23 -0.7(5)
C8 C3 C10 C23 -171.2(3)
C2 C3 C10 C14 -120.2(4)
C8 C3 C10 C14 69.3(4)
C2 C3 C10 C5 116.1(4)
C8 C3 C10 C5 -54.4(4)
C12 C5 C10 C3 55.9(3)
C15 C5 C10 C3 -170.2(3)
C12 C5 C10 C23 173.8(3)
C15 C5 C10 C23 -52.3(4)
C12 C5 C10 C14 -64.2(4)
C15 C5 C10 C14 69.6(4)
C1 C8 C11 C12 -159.6(3)
C3 C8 C11 C12 -48.5(4)
C7 C8 C11 C12 78.9(4)
C15 C5 C12 C11 163.5(3)
C10 C5 C12 C11 -61.8(4)
C8 C11 C12 C5 57.1(4)
C9 C1 C13 O1 -178.7(4)
C8 C1 C13 O1 3.4(7)
C9 C1 C13 C21 -1.5(5)
C8 C1 C13 C21 -179.4(4)
C27 O1 C13 C1 -176.5(5)
C27 O1 C13 C21 6.1(5)
C12 C5 C15 C18 -64.2(4)
C10 C5 C15 C18 163.4(3)
C12 C5 C15 C16 55.8(5)
C10 C5 C15 C16 -76.6(5)
C12 C5 C15 C17 179.7(3)
C10 C5 C15 C17 47.2(4)
C18 C15 C17 C22 -166.3(4)
C16 C15 C17 C22 76.9(5)
C5 C15 C17 C22 -48.7(5)
C26 O3 C19 C25 -108.5(5)
C26 O3 C19 C9 76.2(6)
C1 C9 C19 O3 174.4(4)
C2 C9 C19 O3 -3.9(7)
C1 C9 C19 C25 -0.6(6)
C2 C9 C19 C25 -179.0(4)
C27 O2 C21 C25 175.3(5)
C27 O2 C21 C13 -3.4(5)
C1 C13 C21 O2 -179.5(4)
O1 C13 C21 O2 -1.8(5)
C1 C13 C21 C25 1.8(6)
O1 C13 C21 C25 179.4(4)
C15 C17 C22 C23 55.6(6)
C3 C10 C23 C22 170.0(4)
C14 C10 C23 C22 -69.8(5)
C5 C10 C23 C22 56.1(5)
C17 C22 C23 C10 -58.7(5)
O2 C21 C25 C19 -179.8(4)
C13 C21 C25 C19 -1.3(6)
O2 C21 C25 C28 -0.8(7)
C13 C21 C25 C28 177.7(4)
O3 C19 C25 C21 -174.5(4)
C9 C19 C25 C21 0.7(6)
O3 C19 C25 C28 6.5(7)
C9 C19 C25 C28 -178.2(4)
C21 O2 C27 O1 7.5(6)
C13 O1 C27 O2 -8.3(6)
C21 C25 C28 C24 75.6(9)
C19 C25 C28 C24 -105.5(9)
C21 C25 C28 C20 -90.7(8)
C19 C25 C28 C20 88.2(9)
